data_4507027
loop_
_publ_author_name
'Cai, Song-Liang'
'Zheng, Sheng-Run'
'Wen, Zhen-Zhen'
'Fan, Jun'
'Zhang, Wei-Guang'

_publ_section_title
;
 A Series of New Three-Dimensional d--f Heterometallic Coordination
 Polymers with Rare 10-ConnectedbctNet Topology Based on Planar
 Hexanuclear Heterometallic Second Building Units
;
_journal_issue 11
_journal_name_full 'Crystal Growth &amp; Design'
_journal_page_first 5737
_journal_paper_doi 10.1021/cg301256g
_journal_volume 12
_journal_year 2012
_chemical_formula_moiety 'C22 H12 Eu N5 O8 Zn, 3(H2 O)'
_chemical_formula_sum 'C22 H18 Eu N5 O11 Zn'
_chemical_formula_weight 745.74
_chemical_name_systematic
; 
 ? 
;
_space_group_IT_number 14
_symmetry_cell_setting monoclinic
_symmetry_space_group_name_Hall '-P 2ybc'
_symmetry_space_group_name_H-M 'P 1 21/c 1'
_atom_sites_solution_hydrogens geom
_atom_sites_solution_primary direct
_atom_sites_solution_secondary difmap
_audit_creation_method SHELXL-97
_cell_angle_alpha 90.00
_cell_angle_beta 120.266(11)
_cell_angle_gamma 90.00
_cell_formula_units_Z 4
_cell_length_a 10.735(3)
_cell_length_b 12.978(4)
_cell_length_c 20.868(5)
_cell_measurement_reflns_used 4100
_cell_measurement_temperature 298(2)
_cell_measurement_theta_max 27.44
_cell_measurement_theta_min 2.46
_cell_volume 2511.0(12)
_computing_cell_refinement 'Bruker SAINT'
_computing_data_collection 'Bruker APEX2'
_computing_data_reduction 'Bruker SAINT'
_computing_molecular_graphics 'Bruker SHELXTL'
_computing_publication_material 'Bruker SHELXTL'
_computing_structure_refinement 'SHELXL-97 (Sheldrick, 2008)'
_computing_structure_solution 'SHELXS-97 (Sheldrick, 2008)'
_diffrn_ambient_temperature 298(2)
_diffrn_measured_fraction_theta_full 0.996
_diffrn_measured_fraction_theta_max 0.996
_diffrn_radiation_monochromator graphite
_diffrn_radiation_source 'fine-focus sealed tube'
_diffrn_radiation_type MoK\a
_diffrn_radiation_wavelength 0.71073
_diffrn_reflns_av_R_equivalents 0.0411
_diffrn_reflns_av_sigmaI/netI 0.0502
_diffrn_reflns_limit_h_max 11
_diffrn_reflns_limit_h_min -13
_diffrn_reflns_limit_k_max 16
_diffrn_reflns_limit_k_min -14
_diffrn_reflns_limit_l_max 25
_diffrn_reflns_limit_l_min -22
_diffrn_reflns_number 13474
_diffrn_reflns_theta_full 26.00
_diffrn_reflns_theta_max 26.00
_diffrn_reflns_theta_min 1.93
_exptl_absorpt_coefficient_mu 3.501
_exptl_absorpt_correction_T_max 0.5411
_exptl_absorpt_correction_T_min 0.4748
_exptl_absorpt_correction_type multi-scan
_exptl_absorpt_process_details 'SADABS (Sheldrick, 1996)'
_exptl_crystal_colour colorless
_exptl_crystal_density_diffrn 1.973
_exptl_crystal_density_method 'not measured'
_exptl_crystal_description Bolck
_exptl_crystal_F_000 1464
_exptl_crystal_size_max 0.25
_exptl_crystal_size_mid 0.22
_exptl_crystal_size_min 0.20
_refine_diff_density_max 1.010
_refine_diff_density_min -1.033
_refine_diff_density_rms 0.138
_refine_ls_extinction_method none
_refine_ls_goodness_of_fit_ref 1.059
_refine_ls_hydrogen_treatment constr
_refine_ls_matrix_type full
_refine_ls_number_parameters 361
_refine_ls_number_reflns 4905
_refine_ls_number_restraints 12
_refine_ls_restrained_S_all 1.061
_refine_ls_R_factor_all 0.0534
_refine_ls_R_factor_gt 0.0366
_refine_ls_shift/su_max 0.001
_refine_ls_shift/su_mean 0.000
_refine_ls_structure_factor_coef Fsqd
_refine_ls_weighting_details 'calc w=1/[\s^2^(Fo^2^)+(0.0351P)^2^+4.3485P] where P=(Fo^2^+2Fc^2^)/3'
_refine_ls_weighting_scheme calc
_refine_ls_wR_factor_gt 0.0804
_refine_ls_wR_factor_ref 0.0888
_reflns_number_gt 3837
_reflns_number_total 4905
_reflns_threshold_expression >2sigma(I)
_cod_data_source_file cg301256g_si_002.cif
_cod_data_source_block Eu-Zn
_cod_depositor_comments
;
The following automatic conversions were performed:

'_symmetry_cell_setting' value 'Monoclinic' changed to 'monoclinic'
according to /home/saulius/struct/CIF-dictionaries/cif_core.dic
dictionary named 'cif_core.dic' version 2.4.2 from 2011-04-26.

Automatic conversion script
Id: cif_fix_values 1891 2012-01-12 08:04:46Z andrius 
;
_cod_original_sg_symbol_H-M 'P2(1)/c  '
_cod_database_code 4507027

loop_
_symmetry_equiv_pos_as_xyz
'x, y, z'
'-x, y+1/2, -z+1/2'
'-x, -y, -z'
'x, -y-1/2, z-1/2'

loop_
_atom_site_label
_atom_site_type_symbol
_atom_site_fract_x
_atom_site_fract_y
_atom_site_fract_z
_atom_site_U_iso_or_equiv
_atom_site_adp_type
_atom_site_occupancy
_atom_site_symmetry_multiplicity
_atom_site_calc_flag
_atom_site_refinement_flags
Eu1 Eu 0.57239(3) 0.85745(2) 0.508231(13) 0.01883(9) Uani 1 1 d .
Zn1 Zn 0.53370(7) 0.84739(5) 0.27190(3) 0.02543(16) Uani 1 1 d .
O1 O 0.5236(4) 0.8890(3) 0.37386(18) 0.0208(8) Uani 1 1 d U
O2 O 0.4552(4) 1.0122(3) 0.42058(19) 0.0237(8) Uani 1 1 d .
O3 O 0.4773(5) 1.2318(3) 0.4130(2) 0.0451(12) Uani 1 1 d .
O4 O 0.4563(5) 1.3344(3) 0.3240(2) 0.0391(11) Uani 1 1 d .
O5 O 0.7395(4) 0.9922(3) 0.5245(2) 0.0374(10) Uani 1 1 d .
O6 O 0.3088(4) 0.8520(3) 0.4465(2) 0.0351(10) Uani 1 1 d .
O7 O 0.7876(5) 0.7692(3) 0.5215(2) 0.0467(12) Uani 1 1 d .
O8 O 0.8043(5) 0.8223(4) 0.6256(3) 0.0609(14) Uani 1 1 d U
N1 N 0.5069(5) 1.0102(3) 0.2633(2) 0.0225(10) Uani 1 1 d .
N2 N 0.4726(5) 1.1808(3) 0.2436(2) 0.0258(10) Uani 1 1 d .
N3 N 0.5047(6) 1.1794(4) 0.0536(3) 0.0381(13) Uani 1 1 d .
N4 N 1.2304(5) 1.1439(4) 0.6578(3) 0.0324(11) Uani 1 1 d .
N5 N 1.2943(6) 0.6704(4) 0.7144(3) 0.0402(13) Uani 1 1 d .
C1 C 0.4856(5) 0.9816(4) 0.3724(3) 0.0188(11) Uani 1 1 d .
C2 C 0.4819(5) 1.0510(4) 0.3166(3) 0.0202(11) Uani 1 1 d .
C3 C 0.4646(6) 1.1573(4) 0.3054(3) 0.0257(12) Uani 1 1 d .
C4 C 0.4624(6) 1.2465(4) 0.3504(3) 0.0300(13) Uani 1 1 d .
C5 C 0.5007(6) 1.0912(4) 0.2214(3) 0.0265(13) Uani 1 1 d .
C6 C 0.5374(7) 1.0895(4) 0.1614(3) 0.0311(14) Uani 1 1 d .
C7 C 0.6474(8) 1.0316(5) 0.1643(4) 0.0442(17) Uani 1 1 d .
H7 H 0.6963 0.9837 0.2020 0.053 Uiso 1 1 calc R
C8 C 0.6842(9) 1.0458(5) 0.1099(4) 0.057(2) Uani 1 1 d .
H8 H 0.7565 1.0070 0.1093 0.069 Uiso 1 1 calc R
C9 C 0.6074(9) 1.1216(5) 0.0555(4) 0.052(2) Uani 1 1 d .
H9 H 0.6308 1.1313 0.0186 0.062 Uiso 1 1 calc R
C10 C 0.4676(7) 1.1592(5) 0.1044(3) 0.0350(15) Uani 1 1 d .
H10 H 0.3892 1.1946 0.1011 0.042 Uiso 1 1 calc R
C11 C 0.7743(6) 1.0803(5) 0.5526(3) 0.0300(13) Uani 1 1 d .
C12 C 0.9333(6) 1.1058(4) 0.5884(3) 0.0284(13) Uani 1 1 d .
C13 C 1.0259(6) 1.0354(5) 0.5867(4) 0.0397(16) Uani 1 1 d .
H13 H 0.9906 0.9728 0.5624 0.048 Uiso 1 1 calc R
C14 C 0.9925(7) 1.1981(5) 0.6248(4) 0.0419(17) Uani 1 1 d .
H14 H 0.9334 1.2494 0.6262 0.050 Uiso 1 1 calc R
C15 C 1.1717(6) 1.0563(5) 0.6207(4) 0.0417(17) Uani 1 1 d .
H15 H 1.2319 1.0074 0.6177 0.050 Uiso 1 1 calc R
C16 C 1.1399(7) 1.2130(5) 0.6590(4) 0.0463(18) Uani 1 1 d .
H16 H 1.1779 1.2746 0.6842 0.056 Uiso 1 1 calc R
C17 C 0.8575(7) 0.7785(5) 0.5903(4) 0.0431(17) Uani 1 1 d .
C18 C 1.0092(7) 0.7400(5) 0.6339(3) 0.0410(16) Uani 1 1 d .
C19 C 1.0835(7) 0.7394(6) 0.7097(4) 0.0516(19) Uani 1 1 d .
H19 H 1.0392 0.7626 0.7355 0.062 Uiso 1 1 calc R
C20 C 1.0778(8) 0.7037(7) 0.5982(4) 0.061(2) Uani 1 1 d .
H20 H 1.0305 0.7020 0.5467 0.074 Uiso 1 1 calc R
C21 C 1.2242(7) 0.7046(6) 0.7481(4) 0.0493(18) Uani 1 1 d .
H21 H 1.2723 0.7049 0.7997 0.059 Uiso 1 1 calc R
C22 C 1.2198(8) 0.6694(7) 0.6403(4) 0.063(2) Uani 1 1 d .
H22 H 1.2651 0.6444 0.6155 0.075 Uiso 1 1 calc R
O1W O 0.0849(13) 0.0490(10) 0.2451(7) 0.240(6) Uani 1 1 d .
H1WA H 0.1289 -0.0044 0.2698 0.288 Uiso 1 1 d R
H1WB H 0.1112 0.0995 0.2751 0.288 Uiso 1 1 d R
O2W O 0.176(4) 0.442(4) 0.516(2) 0.87(4) Uani 1 1 d .
H2WA H 0.1499 0.4998 0.5033 1.049 Uiso 1 1 d R
H2WB H 0.1494 0.4163 0.5427 1.049 Uiso 1 1 d R
O3W O 0.036(4) 0.454(3) 0.603(2) 0.66(2) Uani 1 1 d .
H3WA H 0.1133 0.4448 0.6365 0.790 Uiso 1 1 d R
H3WB H -0.0258 0.4540 0.6149 0.790 Uiso 1 1 d R

loop_
_atom_site_aniso_label
_atom_site_aniso_U_11
_atom_site_aniso_U_22
_atom_site_aniso_U_33
_atom_site_aniso_U_23
_atom_site_aniso_U_13
_atom_site_aniso_U_12
Eu1 0.01859(15) 0.02234(15) 0.01661(14) 0.00076(11) 0.00964(11) 0.00305(11)
Zn1 0.0252(4) 0.0278(4) 0.0250(3) -0.0070(3) 0.0139(3) -0.0032(3)
O1 0.025(2) 0.0201(19) 0.0212(18) 0.0016(14) 0.0144(16) 0.0006(15)
O2 0.031(2) 0.024(2) 0.0224(19) 0.0023(15) 0.0184(18) 0.0021(16)
O3 0.082(4) 0.031(2) 0.036(2) 0.0035(19) 0.041(3) 0.001(2)
O4 0.064(3) 0.027(2) 0.039(2) 0.0088(18) 0.035(2) 0.009(2)
O5 0.024(2) 0.034(2) 0.054(3) -0.010(2) 0.020(2) -0.0053(19)
O6 0.018(2) 0.030(2) 0.053(3) 0.0026(19) 0.014(2) 0.0009(17)
O7 0.030(3) 0.054(3) 0.038(3) -0.011(2) 0.003(2) 0.019(2)
O8 0.047(3) 0.094(4) 0.037(3) 0.011(3) 0.017(2) 0.030(3)
N1 0.027(3) 0.021(2) 0.025(2) -0.0022(18) 0.017(2) -0.0015(19)
N2 0.031(3) 0.028(2) 0.023(2) 0.0041(19) 0.017(2) 0.008(2)
N3 0.056(4) 0.034(3) 0.043(3) 0.005(2) 0.038(3) 0.008(3)
N4 0.024(3) 0.040(3) 0.035(3) -0.007(2) 0.016(2) -0.003(2)
N5 0.030(3) 0.041(3) 0.043(3) 0.006(2) 0.014(3) 0.008(2)
C1 0.017(3) 0.023(3) 0.017(3) -0.001(2) 0.009(2) -0.002(2)
C2 0.021(3) 0.024(3) 0.018(3) -0.001(2) 0.011(2) 0.001(2)
C3 0.028(3) 0.030(3) 0.022(3) 0.003(2) 0.015(2) 0.004(2)
C4 0.038(4) 0.030(3) 0.029(3) 0.004(2) 0.022(3) 0.006(3)
C5 0.033(3) 0.026(3) 0.023(3) 0.008(2) 0.017(3) 0.004(3)
C6 0.042(4) 0.030(3) 0.032(3) -0.002(3) 0.027(3) -0.004(3)
C7 0.062(5) 0.030(3) 0.056(4) 0.012(3) 0.041(4) 0.002(3)
C8 0.088(6) 0.045(4) 0.075(5) 0.013(4) 0.068(5) 0.016(4)
C9 0.081(6) 0.045(4) 0.049(4) 0.003(3) 0.047(4) 0.000(4)
C10 0.045(4) 0.040(4) 0.025(3) 0.000(3) 0.021(3) 0.001(3)
C11 0.021(3) 0.036(4) 0.030(3) 0.003(3) 0.011(3) -0.002(3)
C12 0.016(3) 0.036(3) 0.031(3) -0.001(3) 0.010(3) -0.003(2)
C13 0.023(3) 0.042(4) 0.051(4) -0.026(3) 0.017(3) -0.013(3)
C14 0.026(3) 0.036(4) 0.065(5) -0.011(3) 0.024(3) 0.000(3)
C15 0.018(3) 0.051(4) 0.054(4) -0.023(3) 0.016(3) -0.005(3)
C16 0.026(4) 0.042(4) 0.063(5) -0.017(3) 0.017(3) -0.006(3)
C17 0.033(4) 0.045(4) 0.044(4) 0.003(3) 0.014(3) 0.010(3)
C18 0.032(4) 0.046(4) 0.039(4) 0.004(3) 0.014(3) 0.010(3)
C19 0.035(4) 0.071(5) 0.048(4) 0.010(4) 0.020(4) 0.020(4)
C20 0.040(4) 0.094(6) 0.036(4) -0.002(4) 0.008(3) 0.018(4)
C21 0.036(4) 0.060(5) 0.046(4) 0.001(3) 0.016(3) 0.008(3)
C22 0.030(4) 0.099(7) 0.044(4) -0.008(4) 0.007(4) 0.019(4)
O1W 0.216(13) 0.241(14) 0.202(12) -0.078(11) 0.061(10) 0.017(10)
O2W 0.68(6) 1.42(12) 0.50(5) 0.35(6) 0.28(5) 0.52(8)
O3W 0.79(7) 0.65(6) 0.70(7) 0.16(5) 0.50(7) 0.07(5)

loop_
_atom_type_symbol
_atom_type_description
_atom_type_scat_dispersion_real
_atom_type_scat_dispersion_imag
_atom_type_scat_source
C C 0.0033 0.0016 'International Tables Vol C Tables 4.2.6.8 and 6.1.1.4'
H H 0.0000 0.0000 'International Tables Vol C Tables 4.2.6.8 and 6.1.1.4'
Eu Eu -0.1578 3.6682 'International Tables Vol C Tables 4.2.6.8 and 6.1.1.4'
N N 0.0061 0.0033 'International Tables Vol C Tables 4.2.6.8 and 6.1.1.4'
O O 0.0106 0.0060 'International Tables Vol C Tables 4.2.6.8 and 6.1.1.4'
Zn Zn 0.2839 1.4301 'International Tables Vol C Tables 4.2.6.8 and 6.1.1.4'

loop_
_geom_angle_atom_site_label_1
_geom_angle_atom_site_label_2
_geom_angle_atom_site_label_3
_geom_angle
_geom_angle_site_symmetry_1
_geom_angle_site_symmetry_3
O3 Eu1 O2 76.24(13) 3_676 3_676
O3 Eu1 O5 134.11(15) 3_676 .
O2 Eu1 O5 73.25(13) 3_676 .
O3 Eu1 O6 74.73(16) 3_676 .
O2 Eu1 O6 82.77(13) 3_676 .
O5 Eu1 O6 132.67(13) . .
O3 Eu1 O7 103.25(16) 3_676 .
O2 Eu1 O7 131.91(13) 3_676 .
O5 Eu1 O7 74.43(15) . .
O6 Eu1 O7 144.53(14) . .
O3 Eu1 O8 71.37(18) 3_676 .
O2 Eu1 O8 83.86(15) 3_676 .
O5 Eu1 O8 72.00(17) . .
O6 Eu1 O8 145.63(16) . .
O7 Eu1 O8 52.54(15) . .
O3 Eu1 N3 76.84(15) 3_676 2_645
O2 Eu1 N3 147.87(14) 3_676 2_645
O5 Eu1 N3 138.87(15) . 2_645
O6 Eu1 N3 73.48(16) . 2_645
O7 Eu1 N3 71.67(16) . 2_645
O8 Eu1 N3 103.72(18) . 2_645
O3 Eu1 O2 134.32(14) 3_676 .
O2 Eu1 O2 73.60(13) 3_676 .
O5 Eu1 O2 66.17(13) . .
O6 Eu1 O2 68.16(12) . .
O7 Eu1 O2 122.43(14) . .
O8 Eu1 O2 136.55(16) . .
N3 Eu1 O2 115.19(15) 2_645 .
O3 Eu1 O1 149.24(14) 3_676 .
O2 Eu1 O1 122.74(11) 3_676 .
O5 Eu1 O1 76.64(13) . .
O6 Eu1 O1 83.49(13) . .
O7 Eu1 O1 82.13(13) . .
O8 Eu1 O1 129.93(14) . .
N3 Eu1 O1 76.29(13) 2_645 .
O2 Eu1 O1 49.75(11) . .
O3 Eu1 Eu1 108.21(11) 3_676 3_676
O2 Eu1 Eu1 38.63(8) 3_676 3_676
O5 Eu1 Eu1 64.21(10) . 3_676
O6 Eu1 Eu1 71.50(9) . 3_676
O7 Eu1 Eu1 138.42(11) . 3_676
O8 Eu1 Eu1 114.11(13) . 3_676
N3 Eu1 Eu1 141.54(13) 2_645 3_676
O2 Eu1 Eu1 34.97(8) . 3_676
O1 Eu1 Eu1 84.42(8) . 3_676
O4 Zn1 N1 94.00(16) 2_645 .
O4 Zn1 N2 77.78(16) 2_645 2_645
N1 Zn1 N2 168.11(17) . 2_645
O4 Zn1 N4 92.62(18) 2_645 3_776
N1 Zn1 N4 93.80(18) . 3_776
N2 Zn1 N4 95.12(18) 2_645 3_776
O4 Zn1 N5 94.52(19) 2_645 4_475
N1 Zn1 N5 89.27(18) . 4_475
N2 Zn1 N5 82.91(18) 2_645 4_475
N4 Zn1 N5 172.01(19) 3_776 4_475
O4 Zn1 O1 170.77(14) 2_645 .
N1 Zn1 O1 76.86(14) . .
N2 Zn1 O1 111.44(14) 2_645 .
N4 Zn1 O1 86.85(15) 3_776 .
N5 Zn1 O1 86.68(17) 4_475 .
C1 O1 Zn1 112.0(3) . .
C1 O1 Eu1 93.6(3) . .
Zn1 O1 Eu1 153.91(16) . .
C1 O2 Eu1 152.3(3) . 3_676
C1 O2 Eu1 95.2(3) . .
Eu1 O2 Eu1 106.40(13) 3_676 .
C4 O3 Eu1 151.4(4) . 3_676
C4 O4 Zn1 118.9(4) . 2_655
C11 O5 Eu1 139.0(4) . .
C11 O6 Eu1 127.7(4) 3_676 .
C17 O7 Eu1 94.1(4) . .
C17 O8 Eu1 91.7(4) . .
C5 N1 C2 104.9(4) . .
C5 N1 Zn1 142.3(4) . .
C2 N1 Zn1 112.8(3) . .
C5 N2 C3 105.3(4) . .
C5 N2 Zn1 143.4(4) . 2_655
C3 N2 Zn1 110.4(3) . 2_655
C9 N3 C10 116.4(6) . .
C9 N3 Eu1 125.5(4) . 2_655
C10 N3 Eu1 115.2(4) . 2_655
C16 N4 C15 116.6(5) . .
C16 N4 Zn1 124.0(4) . 3_776
C15 N4 Zn1 118.5(4) . 3_776
C22 N5 C21 116.4(6) . .
C22 N5 Zn1 118.4(5) . 4_676
C21 N5 Zn1 123.5(4) . 4_676
O1 C1 O2 119.2(4) . .
O1 C1 C2 119.1(4) . .
O2 C1 C2 121.7(5) . .
N1 C2 C3 107.9(4) . .
N1 C2 C1 118.0(4) . .
C3 C2 C1 133.9(5) . .
N2 C3 C2 108.2(5) . .
N2 C3 C4 116.5(5) . .
C2 C3 C4 134.5(5) . .
O3 C4 O4 123.4(5) . .
O3 C4 C3 120.2(5) . .
O4 C4 C3 116.2(5) . .
N2 C5 N1 113.5(5) . .
N2 C5 C6 120.3(5) . .
N1 C5 C6 125.8(5) . .
C7 C6 C10 118.5(5) . .
C7 C6 C5 123.8(5) . .
C10 C6 C5 117.2(5) . .
C6 C7 C8 118.9(6) . .
C6 C7 H7 120.6 . .
C8 C7 H7 120.6 . .
C7 C8 C9 117.3(7) . .
C7 C8 H8 121.4 . .
C9 C8 H8 121.4 . .
N3 C9 C8 124.2(6) . .
N3 C9 H9 117.9 . .
C8 C9 H9 117.9 . .
N3 C10 C6 124.5(6) . .
N3 C10 H10 117.8 . .
C6 C10 H10 117.8 . .
O5 C11 O6 126.7(5) . 3_676
O5 C11 C12 115.2(5) . .
O6 C11 C12 118.1(5) 3_676 .
C13 C12 C14 117.0(5) . .
C13 C12 C11 119.7(5) . .
C14 C12 C11 123.2(5) . .
C12 C13 C15 120.5(6) . .
C12 C13 H13 119.8 . .
C15 C13 H13 119.8 . .
C16 C14 C12 119.4(6) . .
C16 C14 H14 120.3 . .
C12 C14 H14 120.3 . .
N4 C15 C13 123.0(6) . .
N4 C15 H15 118.5 . .
C13 C15 H15 118.5 . .
N4 C16 C14 123.5(6) . .
N4 C16 H16 118.3 . .
C14 C16 H16 118.3 . .
O7 C17 O8 121.6(6) . .
O7 C17 C18 120.6(6) . .
O8 C17 C18 117.8(6) . .
C19 C18 C20 117.9(6) . .
C19 C18 C17 121.8(6) . .
C20 C18 C17 120.2(6) . .
C18 C19 C21 120.2(7) . .
C18 C19 H19 119.9 . .
C21 C19 H19 119.9 . .
C18 C20 C22 119.0(7) . .
C18 C20 H20 120.5 . .
C22 C20 H20 120.5 . .
N5 C21 C19 123.0(6) . .
N5 C21 H21 118.5 . .
C19 C21 H21 118.5 . .
N5 C22 C20 123.5(7) . .
N5 C22 H22 118.2 . .
C20 C22 H22 118.2 . .
H1WA O1W H1WB 107.7 . .
H2WA O2W H2WB 116.2 . .
H3WA O3W H3WB 111.8 . .

loop_
_geom_bond_atom_site_label_1
_geom_bond_atom_site_label_2
_geom_bond_distance
_geom_bond_site_symmetry_2
Eu1 O3 2.284(4) 3_676
Eu1 O2 2.367(3) 3_676
Eu1 O5 2.403(4) .
Eu1 O6 2.449(4) .
Eu1 O7 2.465(4) .
Eu1 O8 2.502(5) .
Eu1 N3 2.571(5) 2_645
Eu1 O2 2.577(3) .
Eu1 O1 2.613(3) .
Zn1 O4 2.064(4) 2_645
Zn1 N1 2.128(4) .
Zn1 N2 2.183(5) 2_645
Zn1 N4 2.199(5) 3_776
Zn1 N5 2.233(5) 4_475
Zn1 O1 2.250(3) .
O1 C1 1.264(6) .
O2 C1 1.267(6) .
O2 Eu1 2.367(3) 3_676
O3 C4 1.248(6) .
O3 Eu1 2.284(4) 3_676
O4 C4 1.254(6) .
O4 Zn1 2.064(4) 2_655
O5 C11 1.254(7) .
O6 C11 1.258(7) 3_676
O7 C17 1.245(7) .
O8 C17 1.273(8) .
N1 C5 1.347(6) .
N1 C2 1.377(6) .
N2 C5 1.340(7) .
N2 C3 1.369(7) .
N2 Zn1 2.183(5) 2_655
N3 C9 1.317(8) .
N3 C10 1.333(7) .
N3 Eu1 2.571(5) 2_655
N4 C16 1.332(8) .
N4 C15 1.340(7) .
N4 Zn1 2.199(5) 3_776
N5 C22 1.336(9) .
N5 C21 1.338(8) .
N5 Zn1 2.233(5) 4_676
C1 C2 1.457(7) .
C2 C3 1.395(7) .
C3 C4 1.499(7) .
C5 C6 1.490(7) .
C6 C7 1.376(8) .
C6 C10 1.378(8) .
C7 C8 1.390(9) .
C7 H7 0.9300 .
C8 C9 1.411(9) .
C8 H8 0.9300 .
C9 H9 0.9300 .
C10 H10 0.9300 .
C11 O6 1.258(7) 3_676
C11 C12 1.515(7) .
C12 C13 1.364(8) .
C12 C14 1.389(8) .
C13 C15 1.381(8) .
C13 H13 0.9300 .
C14 C16 1.383(8) .
C14 H14 0.9300 .
C15 H15 0.9300 .
C16 H16 0.9300 .
C17 C18 1.495(9) .
C18 C19 1.366(9) .
C18 C20 1.367(9) .
C19 C21 1.381(9) .
C19 H19 0.9300 .
C20 C22 1.394(9) .
C20 H20 0.9300 .
C21 H21 0.9300 .
C22 H22 0.9300 .
O1W H1WA 0.8500 .
O1W H1WB 0.8499 .
O2W H2WA 0.7965 .
O2W H2WB 0.8073 .
O3W H3WA 0.7847 .
O3W H3WB 0.8207 .

loop_
_geom_torsion_atom_site_label_1
_geom_torsion_atom_site_label_2
_geom_torsion_atom_site_label_3
_geom_torsion_atom_site_label_4
_geom_torsion
_geom_torsion_site_symmetry_1
_geom_torsion_site_symmetry_4
N1 Zn1 O1 C1 10.2(3) . .
N2 Zn1 O1 C1 -160.9(3) 2_645 .
N4 Zn1 O1 C1 104.8(3) 3_776 .
N5 Zn1 O1 C1 -79.9(3) 4_475 .
N1 Zn1 O1 Eu1 -157.7(4) . .
N2 Zn1 O1 Eu1 31.2(4) 2_645 .
N4 Zn1 O1 Eu1 -63.1(4) 3_776 .
N5 Zn1 O1 Eu1 112.2(4) 4_475 .
O3 Eu1 O1 C1 120.1(4) 3_676 .
O2 Eu1 O1 C1 -1.7(3) 3_676 .
O5 Eu1 O1 C1 -61.4(3) . .
O6 Eu1 O1 C1 75.3(3) . .
O7 Eu1 O1 C1 -137.2(3) . .
O8 Eu1 O1 C1 -113.6(3) . .
N3 Eu1 O1 C1 149.8(3) 2_645 .
O2 Eu1 O1 C1 8.5(3) . .
Eu1 Eu1 O1 C1 3.4(3) 3_676 .
O3 Eu1 O1 Zn1 -71.1(5) 3_676 .
O2 Eu1 O1 Zn1 167.1(3) 3_676 .
O5 Eu1 O1 Zn1 107.4(4) . .
O6 Eu1 O1 Zn1 -115.9(4) . .
O7 Eu1 O1 Zn1 31.6(4) . .
O8 Eu1 O1 Zn1 55.2(4) . .
N3 Eu1 O1 Zn1 -41.4(4) 2_645 .
O2 Eu1 O1 Zn1 177.3(4) . .
Eu1 Eu1 O1 Zn1 172.2(4) 3_676 .
O3 Eu1 O2 C1 -146.8(3) 3_676 .
O2 Eu1 O2 C1 162.5(4) 3_676 .
O5 Eu1 O2 C1 83.9(3) . .
O6 Eu1 O2 C1 -108.9(3) . .
O7 Eu1 O2 C1 32.9(3) . .
O8 Eu1 O2 C1 100.7(3) . .
N3 Eu1 O2 C1 -50.7(3) 2_645 .
O1 Eu1 O2 C1 -8.5(3) . .
Eu1 Eu1 O2 C1 162.5(4) 3_676 .
O3 Eu1 O2 Eu1 50.7(2) 3_676 3_676
O2 Eu1 O2 Eu1 0.0 3_676 3_676
O5 Eu1 O2 Eu1 -78.56(16) . 3_676
O6 Eu1 O2 Eu1 88.66(16) . 3_676
O7 Eu1 O2 Eu1 -129.64(15) . 3_676
O8 Eu1 O2 Eu1 -61.8(2) . 3_676
N3 Eu1 O2 Eu1 146.84(15) 2_645 3_676
O1 Eu1 O2 Eu1 -171.0(2) . 3_676
O3 Eu1 O5 C11 -54.0(6) 3_676 .
O2 Eu1 O5 C11 -3.6(6) 3_676 .
O6 Eu1 O5 C11 59.3(6) . .
O7 Eu1 O5 C11 -147.5(6) . .
O8 Eu1 O5 C11 -92.5(6) . .
N3 Eu1 O5 C11 177.1(5) 2_645 .
O2 Eu1 O5 C11 75.5(6) . .
O1 Eu1 O5 C11 127.1(6) . .
Eu1 Eu1 O5 C11 36.9(5) 3_676 .
O3 Eu1 O6 C11 96.0(5) 3_676 3_676
O2 Eu1 O6 C11 18.4(5) 3_676 3_676
O5 Eu1 O6 C11 -40.8(5) . 3_676
O7 Eu1 O6 C11 -172.5(4) . 3_676
O8 Eu1 O6 C11 86.3(5) . 3_676
N3 Eu1 O6 C11 176.5(5) 2_645 3_676
O2 Eu1 O6 C11 -56.8(5) . 3_676
O1 Eu1 O6 C11 -105.9(5) . 3_676
Eu1 Eu1 O6 C11 -19.6(4) 3_676 3_676
O3 Eu1 O7 C17 -53.9(4) 3_676 .
O2 Eu1 O7 C17 29.4(5) 3_676 .
O5 Eu1 O7 C17 78.7(4) . .
O6 Eu1 O7 C17 -136.0(4) . .
O8 Eu1 O7 C17 -0.3(4) . .
N3 Eu1 O7 C17 -124.9(4) 2_645 .
O2 Eu1 O7 C17 126.4(4) . .
O1 Eu1 O7 C17 157.0(4) . .
Eu1 Eu1 O7 C17 84.7(4) 3_676 .
O3 Eu1 O8 C17 124.5(5) 3_676 .
O2 Eu1 O8 C17 -158.0(4) 3_676 .
O5 Eu1 O8 C17 -83.6(4) . .
O6 Eu1 O8 C17 134.5(4) . .
O7 Eu1 O8 C17 0.3(4) . .
N3 Eu1 O8 C17 53.8(5) 2_645 .
O2 Eu1 O8 C17 -99.7(4) . .
O1 Eu1 O8 C17 -29.7(5) . .
Eu1 Eu1 O8 C17 -133.3(4) 3_676 .
O4 Zn1 N1 C5 -2.6(6) 2_645 .
N2 Zn1 N1 C5 -48.3(12) 2_645 .
N4 Zn1 N1 C5 90.3(6) 3_776 .
N5 Zn1 N1 C5 -97.1(6) 4_475 .
O1 Zn1 N1 C5 176.2(6) . .
O4 Zn1 N1 C2 174.4(4) 2_645 .
N2 Zn1 N1 C2 128.7(8) 2_645 .
N4 Zn1 N1 C2 -92.7(4) 3_776 .
N5 Zn1 N1 C2 79.9(4) 4_475 .
O1 Zn1 N1 C2 -6.9(3) . .
Zn1 O1 C1 O2 170.0(4) . .
Eu1 O1 C1 O2 -15.3(5) . .
Zn1 O1 C1 C2 -11.7(5) . .
Eu1 O1 C1 C2 163.0(4) . .
Eu1 O2 C1 O1 157.1(5) 3_676 .
Eu1 O2 C1 O1 15.5(5) . .
Eu1 O2 C1 C2 -21.2(10) 3_676 .
Eu1 O2 C1 C2 -162.7(4) . .
C5 N1 C2 C3 -1.3(6) . .
Zn1 N1 C2 C3 -179.4(4) . .
C5 N1 C2 C1 -178.4(5) . .
Zn1 N1 C2 C1 3.6(6) . .
O1 C1 C2 N1 6.0(7) . .
O2 C1 C2 N1 -175.7(5) . .
O1 C1 C2 C3 -170.1(6) . .
O2 C1 C2 C3 8.2(9) . .
C5 N2 C3 C2 -2.8(6) . .
Zn1 N2 C3 C2 -174.8(4) 2_655 .
C5 N2 C3 C4 168.5(5) . .
Zn1 N2 C3 C4 -3.5(6) 2_655 .
N1 C2 C3 N2 2.6(6) . .
C1 C2 C3 N2 179.0(5) . .
N1 C2 C3 C4 -166.5(6) . .
C1 C2 C3 C4 9.9(11) . .
Eu1 O3 C4 O4 142.2(7) 3_676 .
Eu1 O3 C4 C3 -43.6(12) 3_676 .
Zn1 O4 C4 O3 169.7(5) 2_655 .
Zn1 O4 C4 C3 -4.8(7) 2_655 .
N2 C3 C4 O3 -169.1(6) . .
C2 C3 C4 O3 -0.7(10) . .
N2 C3 C4 O4 5.6(8) . .
C2 C3 C4 O4 174.0(6) . .
C3 N2 C5 N1 2.1(6) . .
Zn1 N2 C5 N1 169.4(4) 2_655 .
C3 N2 C5 C6 -171.4(5) . .
Zn1 N2 C5 C6 -4.0(10) 2_655 .
C2 N1 C5 N2 -0.5(6) . .
Zn1 N1 C5 N2 176.6(4) . .
C2 N1 C5 C6 172.5(5) . .
Zn1 N1 C5 C6 -10.4(10) . .
N2 C5 C6 C7 136.0(6) . .
N1 C5 C6 C7 -36.5(9) . .
N2 C5 C6 C10 -36.1(8) . .
N1 C5 C6 C10 151.3(6) . .
C10 C6 C7 C8 0.3(10) . .
C5 C6 C7 C8 -171.8(6) . .
C6 C7 C8 C9 1.5(11) . .
C10 N3 C9 C8 -4.0(11) . .
Eu1 N3 C9 C8 155.6(6) 2_655 .
C7 C8 C9 N3 0.5(12) . .
C9 N3 C10 C6 6.0(10) . .
Eu1 N3 C10 C6 -155.7(5) 2_655 .
C7 C6 C10 N3 -4.3(10) . .
C5 C6 C10 N3 168.3(6) . .
Eu1 O5 C11 O6 -36.0(10) . 3_676
Eu1 O5 C11 C12 144.4(4) . .
O5 C11 C12 C13 1.4(8) . .
O6 C11 C12 C13 -178.2(6) 3_676 .
O5 C11 C12 C14 -177.3(6) . .
O6 C11 C12 C14 3.0(9) 3_676 .
C14 C12 C13 C15 0.6(10) . .
C11 C12 C13 C15 -178.3(6) . .
C13 C12 C14 C16 -1.9(10) . .
C11 C12 C14 C16 176.9(6) . .
C16 N4 C15 C13 -1.8(10) . .
Zn1 N4 C15 C13 167.4(5) 3_776 .
C12 C13 C15 N4 1.4(11) . .
C15 N4 C16 C14 0.4(10) . .
Zn1 N4 C16 C14 -168.2(5) 3_776 .
C12 C14 C16 N4 1.5(11) . .
Eu1 O7 C17 O8 0.5(7) . .
Eu1 O7 C17 C18 -178.2(6) . .
Eu1 O8 C17 O7 -0.5(7) . .
Eu1 O8 C17 C18 178.3(6) . .
O7 C17 C18 C19 -173.2(7) . .
O8 C17 C18 C19 8.0(11) . .
O7 C17 C18 C20 6.7(11) . .
O8 C17 C18 C20 -172.1(7) . .
C20 C18 C19 C21 1.0(11) . .
C17 C18 C19 C21 -179.1(7) . .
C19 C18 C20 C22 -0.8(12) . .
C17 C18 C20 C22 179.3(7) . .
C22 N5 C21 C19 -1.4(11) . .
Zn1 N5 C21 C19 163.5(6) 4_676 .
C18 C19 C21 N5 0.1(12) . .
C21 N5 C22 C20 1.6(12) . .
Zn1 N5 C22 C20 -164.1(7) 4_676 .
C18 C20 C22 N5 -0.5(13) . .
